data_7039576
loop_
_publ_author_name
'Deka, Hemanta'
'Ghosh, Somnath'
'Saha, Soumen'
'Gogoi, Kuldeep'
'Mondal, Biplab'

_publ_section_title
;
 Effect of ligand denticity on the nitric oxide reactivity of cobalt(ii)
 complexes.
;
_journal_issue 27
_journal_name_full 'Dalton transactions (Cambridge, England : 2003)'
_journal_page_first 10979
_journal_page_last 10988
_journal_paper_doi 10.1039/c6dt01169a
_journal_volume 45
_journal_year 2016
_chemical_formula_sum 'C24 H39 Cl2 Co N3 O2'
_chemical_formula_weight 531.41
_chemical_name_systematic
; 
 ? 
;
_space_group_IT_number 19
_symmetry_cell_setting orthorhombic
_symmetry_space_group_name_Hall 'P 2ac 2ab'
_symmetry_space_group_name_H-M 'P 21 21 21'
_atom_sites_solution_hydrogens geom
_atom_sites_solution_primary direct
_atom_sites_solution_secondary difmap
_audit_creation_method SHELXL-97
_audit_update_record
;
2016-03-01 deposited with the CCDC.
2016-05-31 downloaded from the CCDC.
;
_cell_angle_alpha 90.00
_cell_angle_beta 90.00
_cell_angle_gamma 90.00
_cell_formula_units_Z 4
_cell_length_a 27.9485(17)
_cell_length_b 11.5046(5)
_cell_length_c 8.5689(4)
_cell_measurement_reflns_used 7700
_cell_measurement_temperature 293(2)
_cell_measurement_theta_max 25.3
_cell_measurement_theta_min 3
_cell_volume 2755.2(2)
_computing_structure_refinement 'SHELXL-97 (Sheldrick, 1997)'
_computing_structure_solution 'SHELXS-97 (Sheldrick, 1990)'
_diffrn_ambient_temperature 293(2)
_diffrn_measured_fraction_theta_full 0.997
_diffrn_measured_fraction_theta_max 0.997
_diffrn_measurement_device_type 'SuperNova, Single source at offset, Eos'
_diffrn_radiation_monochromator graphite
_diffrn_radiation_source 'fine-focus sealed tube'
_diffrn_radiation_type MoK\a
_diffrn_radiation_wavelength 0.71073
_diffrn_reflns_av_R_equivalents 0.0321
_diffrn_reflns_av_sigmaI/netI 0.0613
_diffrn_reflns_limit_h_max 33
_diffrn_reflns_limit_h_min -21
_diffrn_reflns_limit_k_max 13
_diffrn_reflns_limit_k_min -8
_diffrn_reflns_limit_l_max 10
_diffrn_reflns_limit_l_min -9
_diffrn_reflns_number 7700
_diffrn_reflns_theta_full 25.25
_diffrn_reflns_theta_max 25.25
_diffrn_reflns_theta_min 2.96
_exptl_absorpt_coefficient_mu 0.841
_exptl_absorpt_correction_T_max 1.00000
_exptl_absorpt_correction_T_min 0.30396
_exptl_absorpt_correction_type multi-scan
_exptl_absorpt_process_details 'face installed'
_exptl_crystal_colour pink
_exptl_crystal_density_diffrn 1.281
_exptl_crystal_density_method 'not measured'
_exptl_crystal_description block
_exptl_crystal_F_000 1124
_exptl_crystal_size_max .80
_exptl_crystal_size_mid .65
_exptl_crystal_size_min .41
_refine_diff_density_max 0.677
_refine_diff_density_min -0.690
_refine_diff_density_rms 0.069
_refine_ls_abs_structure_details 'Flack H D (1983), Acta Cryst. A39, 876-881'
_refine_ls_abs_structure_Flack 0.05(3)
_refine_ls_extinction_method none
_refine_ls_goodness_of_fit_ref 1.083
_refine_ls_hydrogen_treatment mixed
_refine_ls_matrix_type full
_refine_ls_number_parameters 296
_refine_ls_number_reflns 4668
_refine_ls_number_restraints 0
_refine_ls_restrained_S_all 1.083
_refine_ls_R_factor_all 0.0782
_refine_ls_R_factor_gt 0.0581
_refine_ls_shift/su_max 0.001
_refine_ls_shift/su_mean 0.000
_refine_ls_structure_factor_coef Fsqd
_refine_ls_weighting_details 'calc w=1/[\s^2^(Fo^2^)+(0.1000P)^2^+0.0000P] where P=(Fo^2^+2Fc^2^)/3'
_refine_ls_weighting_scheme calc
_refine_ls_wR_factor_gt 0.1596
_refine_ls_wR_factor_ref 0.1795
_reflns_number_gt 3614
_reflns_number_total 4668
_reflns_threshold_expression >2sigma(I)
_cod_data_source_file c6dt01169a2.cif
_cod_data_source_block complex2
_cod_depositor_comments 'Adding full bibliography for 7039575--7039580.cif.'
_cod_original_sg_symbol_H-M p212121
_cod_database_code 7039576

loop_
_symmetry_equiv_pos_as_xyz
'x, y, z'
'-x+1/2, -y, z+1/2'
'x+1/2, -y+1/2, -z'
'-x, y+1/2, -z+1/2'

loop_
_atom_site_label
_atom_site_type_symbol
_atom_site_fract_x
_atom_site_fract_y
_atom_site_fract_z
_atom_site_U_iso_or_equiv
_atom_site_adp_type
_atom_site_occupancy
_atom_site_symmetry_multiplicity
_atom_site_calc_flag
_atom_site_refinement_flags
Co1 Co 0.26689(3) 0.70402(6) 0.69355(9) 0.0419(2) Uani 1 1 d .
Cl2 Cl 0.23850(6) 0.50189(11) 0.70559(18) 0.0527(4) Uani 1 1 d .
Cl1 Cl 0.30217(7) 0.91611(14) 0.6668(2) 0.0660(5) Uani 1 1 d .
O1 O 0.25981(18) 0.6986(4) 0.4572(4) 0.0607(12) Uani 1 1 d .
H0AA H 0.2853 0.6613 0.4042 0.091 Uiso 1 1 d R
H0AB H 0.2578 0.7721 0.4071 0.091 Uiso 1 1 d R
N3 N 0.34168(17) 0.6617(4) 0.7142(6) 0.0493(12) Uani 1 1 d .
H0AC H 0.3576 0.7288 0.6926 0.059 Uiso 1 1 calc R
C11 C 0.1911(2) 0.7684(6) 0.9194(7) 0.0512(16) Uani 1 1 d .
H11A H 0.1787 0.6906 0.9360 0.061 Uiso 1 1 calc R
H11B H 0.1677 0.8236 0.9580 0.061 Uiso 1 1 calc R
N1 N 0.19960(18) 0.7881(4) 0.7498(5) 0.0468(11) Uani 1 1 d .
H1 H 0.2048 0.8657 0.7387 0.056 Uiso 1 1 calc R
N2 N 0.27241(17) 0.7017(4) 0.9405(5) 0.0440(11) Uani 1 1 d .
H1AC H 0.2638 0.6293 0.9725 0.053 Uiso 1 1 calc R
C12 C 0.2374(2) 0.7831(5) 1.0055(7) 0.0516(15) Uani 1 1 d .
H12A H 0.2489 0.8622 0.9943 0.062 Uiso 1 1 calc R
H12B H 0.2327 0.7675 1.1157 0.062 Uiso 1 1 calc R
C13 C 0.3228(2) 0.7176(6) 0.9837(7) 0.0569(16) Uani 1 1 d .
H13A H 0.3274 0.6994 1.0932 0.068 Uiso 1 1 calc R
H13B H 0.3325 0.7975 0.9659 0.068 Uiso 1 1 calc R
C5 C 0.1097(2) 0.7727(5) 0.7174(8) 0.0547(16) Uani 1 1 d .
C6 C 0.0828(2) 0.6742(6) 0.7601(8) 0.0583(18) Uani 1 1 d .
C9 C 0.0988(3) 0.5508(6) 0.7190(10) 0.072(2) Uani 1 1 d .
H9A H 0.0999 0.5422 0.6076 0.108 Uiso 1 1 calc R
H9B H 0.0766 0.4958 0.7619 0.108 Uiso 1 1 calc R
H9C H 0.1301 0.5369 0.7616 0.108 Uiso 1 1 calc R
C16 C 0.4152(2) 0.5532(6) 0.6246(8) 0.0542(16) Uani 1 1 d .
C21 C 0.4326(2) 0.4560(6) 0.6996(10) 0.0630(17) Uani 1 1 d .
C4 C 0.0907(3) 0.8839(6) 0.7566(10) 0.067(2) Uani 1 1 d .
C7 C 0.0392(2) 0.6862(7) 0.8363(8) 0.0664(19) Uani 1 1 d .
H7 H 0.0218 0.6199 0.8619 0.080 Uiso 1 1 calc R
C15 C 0.3619(2) 0.5738(6) 0.6077(8) 0.0584(17) Uani 1 1 d .
H15A H 0.3555 0.5977 0.5012 0.070 Uiso 1 1 calc R
H15B H 0.3454 0.5008 0.6250 0.070 Uiso 1 1 calc R
C10 C 0.1580(2) 0.7597(5) 0.6475(7) 0.0527(16) Uani 1 1 d .
H10A H 0.1596 0.8090 0.5558 0.063 Uiso 1 1 calc R
H10B H 0.1614 0.6800 0.6125 0.063 Uiso 1 1 calc R
C17 C 0.4480(3) 0.6347(7) 0.5633(9) 0.0633(18) Uani 1 1 d .
C3 C 0.0468(3) 0.8895(8) 0.8321(11) 0.083(3) Uani 1 1 d .
H3 H 0.0344 0.9626 0.8546 0.099 Uiso 1 1 calc R
C20 C 0.4819(3) 0.4460(7) 0.7228(9) 0.068(2) Uani 1 1 d .
H20 H 0.4934 0.3824 0.7785 0.081 Uiso 1 1 calc R
C19 C 0.5143(3) 0.5258(8) 0.6670(10) 0.072(2) Uani 1 1 d .
C1 C -0.0255(3) 0.8017(10) 0.9649(10) 0.100(3) Uani 1 1 d .
H1A H -0.0502 0.8312 0.8978 0.149 Uiso 1 1 calc R
H1B H -0.0215 0.8530 1.0523 0.149 Uiso 1 1 calc R
H1C H -0.0343 0.7259 1.0016 0.149 Uiso 1 1 calc R
C18 C 0.4965(3) 0.6195(8) 0.5854(9) 0.069(2) Uani 1 1 d .
H18 H 0.5177 0.6739 0.5443 0.083 Uiso 1 1 calc R
C24 C 0.5679(3) 0.5135(10) 0.6964(14) 0.110(3) Uani 1 1 d .
H24A H 0.5760 0.5500 0.7937 0.165 Uiso 1 1 calc R
H24B H 0.5853 0.5501 0.6132 0.165 Uiso 1 1 calc R
H24C H 0.5762 0.4326 0.7008 0.165 Uiso 1 1 calc R
C14 C 0.3517(2) 0.6368(7) 0.8836(8) 0.0583(18) Uani 1 1 d .
H14A H 0.3434 0.5568 0.9073 0.070 Uiso 1 1 calc R
H14B H 0.3855 0.6474 0.9050 0.070 Uiso 1 1 calc R
C2 C 0.0209(3) 0.7941(10) 0.8753(9) 0.079(2) Uani 1 1 d .
C8 C 0.1173(4) 0.9922(6) 0.7167(14) 0.104(3) Uani 1 1 d .
H8A H 0.1343 0.9811 0.6205 0.156 Uiso 1 1 calc R
H8B H 0.1396 1.0099 0.7985 0.156 Uiso 1 1 calc R
H8C H 0.0950 1.0553 0.7054 0.156 Uiso 1 1 calc R
C22 C 0.4010(3) 0.3567(7) 0.7565(11) 0.083(2) Uani 1 1 d .
H22A H 0.3694 0.3857 0.7776 0.124 Uiso 1 1 calc R
H22B H 0.4143 0.3243 0.8502 0.124 Uiso 1 1 calc R
H22C H 0.3993 0.2976 0.6776 0.124 Uiso 1 1 calc R
C23 C 0.4308(3) 0.7388(7) 0.4741(10) 0.083(2) Uani 1 1 d .
H23A H 0.4175 0.7945 0.5452 0.125 Uiso 1 1 calc R
H23B H 0.4067 0.7152 0.4006 0.125 Uiso 1 1 calc R
H23C H 0.4572 0.7732 0.4192 0.125 Uiso 1 1 calc R
O2 O 0.2678(4) 0.9102(5) 0.3282(10) 0.175(5) Uani 1 1 d .

loop_
_atom_site_aniso_label
_atom_site_aniso_U_11
_atom_site_aniso_U_22
_atom_site_aniso_U_33
_atom_site_aniso_U_23
_atom_site_aniso_U_13
_atom_site_aniso_U_12
Co1 0.0562(4) 0.0380(4) 0.0316(4) 0.0001(4) -0.0051(4) -0.0006(4)
Cl2 0.0825(10) 0.0363(6) 0.0393(7) -0.0018(7) -0.0038(8) -0.0075(7)
Cl1 0.0873(12) 0.0465(8) 0.0642(11) 0.0048(9) -0.0043(10) -0.0073(8)
O1 0.115(4) 0.037(2) 0.031(2) 0.0018(18) -0.011(2) 0.005(3)
N3 0.055(3) 0.052(3) 0.040(3) -0.002(3) -0.003(2) 0.000(2)
C11 0.070(4) 0.050(4) 0.033(3) -0.001(3) 0.009(3) 0.011(3)
N1 0.063(3) 0.041(2) 0.036(2) 0.007(2) -0.008(2) -0.001(2)
N2 0.056(3) 0.041(2) 0.036(2) 0.005(2) -0.011(2) 0.001(3)
C12 0.073(4) 0.045(3) 0.036(3) -0.001(3) -0.004(3) 0.007(3)
C13 0.068(4) 0.061(4) 0.042(3) -0.006(3) -0.012(3) -0.002(4)
C5 0.054(3) 0.053(4) 0.056(4) -0.003(3) -0.011(3) 0.006(3)
C6 0.056(4) 0.071(4) 0.048(4) -0.009(3) -0.009(3) 0.015(3)
C9 0.093(5) 0.056(4) 0.067(5) -0.011(4) 0.009(4) -0.001(4)
C16 0.058(4) 0.058(4) 0.047(3) -0.001(3) -0.004(3) 0.003(3)
C21 0.072(4) 0.057(4) 0.060(4) 0.000(4) 0.004(4) 0.005(3)
C4 0.068(5) 0.060(4) 0.072(5) -0.008(4) -0.018(4) 0.015(4)
C7 0.067(4) 0.080(5) 0.052(4) -0.002(4) -0.009(3) 0.005(4)
C15 0.060(4) 0.068(4) 0.047(4) 0.003(4) -0.002(3) -0.005(4)
C10 0.066(4) 0.047(3) 0.045(3) -0.005(3) -0.008(3) 0.007(3)
C17 0.070(5) 0.068(4) 0.053(4) 0.004(4) 0.006(4) 0.002(4)
C3 0.084(6) 0.081(5) 0.083(6) -0.024(5) -0.008(5) 0.032(5)
C20 0.070(5) 0.070(4) 0.064(5) -0.002(4) 0.001(4) 0.018(4)
C19 0.058(4) 0.090(5) 0.069(5) -0.005(5) 0.003(4) 0.007(4)
C1 0.068(5) 0.158(9) 0.073(5) 0.002(7) 0.004(4) 0.036(6)
C18 0.058(5) 0.081(5) 0.069(5) -0.008(5) 0.011(4) -0.009(4)
C24 0.072(5) 0.127(8) 0.131(9) -0.021(9) -0.004(6) 0.008(5)
C14 0.057(4) 0.073(4) 0.045(3) 0.000(4) -0.011(3) 0.015(4)
C2 0.064(4) 0.113(7) 0.061(4) 0.000(5) -0.009(4) 0.028(5)
C8 0.147(8) 0.049(4) 0.117(8) 0.011(6) -0.034(7) 0.004(5)
C22 0.099(6) 0.072(5) 0.077(6) 0.000(5) 0.005(5) 0.005(5)
C23 0.106(6) 0.072(5) 0.072(5) 0.015(5) 0.012(5) 0.006(5)
O2 0.340(12) 0.067(3) 0.118(7) 0.002(4) -0.117(8) -0.004(6)

loop_
_atom_type_symbol
_atom_type_description
_atom_type_scat_dispersion_real
_atom_type_scat_dispersion_imag
_atom_type_scat_source
C C 0.0033 0.0016 'International Tables Vol C Tables 4.2.6.8 and 6.1.1.4'
H H 0.0000 0.0000 'International Tables Vol C Tables 4.2.6.8 and 6.1.1.4'
N N 0.0061 0.0033 'International Tables Vol C Tables 4.2.6.8 and 6.1.1.4'
O O 0.0106 0.0060 'International Tables Vol C Tables 4.2.6.8 and 6.1.1.4'
Cl Cl 0.1484 0.1585 'International Tables Vol C Tables 4.2.6.8 and 6.1.1.4'
Co Co 0.3494 0.9721 'International Tables Vol C Tables 4.2.6.8 and 6.1.1.4'

loop_
_geom_angle_atom_site_label_1
_geom_angle_atom_site_label_2
_geom_angle_atom_site_label_3
_geom_angle
O1 Co1 N2 177.14(18)
O1 Co1 N3 99.7(2)
N2 Co1 N3 81.05(19)
O1 Co1 N1 98.67(19)
N2 Co1 N1 81.19(17)
N3 Co1 N1 157.52(18)
O1 Co1 Cl2 88.92(13)
N2 Co1 Cl2 88.27(15)
N3 Co1 Cl2 95.52(14)
N1 Co1 Cl2 97.61(14)
O1 Co1 Cl1 88.76(13)
N2 Co1 Cl1 94.07(15)
N3 Co1 Cl1 81.58(15)
N1 Co1 Cl1 86.05(14)
Cl2 Co1 Cl1 175.93(7)
C15 N3 C14 113.2(5)
C15 N3 Co1 118.4(4)
C14 N3 Co1 107.6(4)
N1 C11 C12 109.0(5)
C11 N1 C10 114.5(5)
C11 N1 Co1 106.7(4)
C10 N1 Co1 116.6(4)
C12 N2 C13 117.7(5)
C12 N2 Co1 108.9(3)
C13 N2 Co1 108.7(4)
N2 C12 C11 108.5(5)
N2 C13 C14 107.2(5)
C6 C5 C4 117.5(6)
C6 C5 C10 120.6(6)
C4 C5 C10 121.6(6)
C7 C6 C5 120.7(7)
C7 C6 C9 117.3(7)
C5 C6 C9 122.0(6)
C21 C16 C17 119.0(6)
C21 C16 C15 121.2(6)
C17 C16 C15 119.8(6)
C16 C21 C20 118.7(7)
C16 C21 C22 123.6(7)
C20 C21 C22 117.7(7)
C3 C4 C5 118.8(7)
C3 C4 C8 120.5(8)
C5 C4 C8 120.7(7)
C2 C7 C6 121.8(8)
N3 C15 C16 115.1(5)
C5 C10 N1 116.7(5)
C18 C17 C16 120.1(7)
C18 C17 C23 119.1(7)
C16 C17 C23 120.8(7)
C2 C3 C4 123.9(7)
C19 C20 C21 123.0(7)
C20 C19 C18 117.5(7)
C20 C19 C24 121.8(8)
C18 C19 C24 120.7(8)
C19 C18 C17 121.6(7)
C13 C14 N3 109.4(5)
C3 C2 C7 117.3(7)
C3 C2 C1 123.1(9)
C7 C2 C1 119.5(9)

loop_
_geom_bond_atom_site_label_1
_geom_bond_atom_site_label_2
_geom_bond_distance
Co1 O1 2.036(4)
Co1 N2 2.122(5)
Co1 N3 2.153(5)
Co1 N1 2.169(5)
Co1 Cl2 2.4593(16)
Co1 Cl1 2.6417(17)
N3 C15 1.476(8)
N3 C14 1.506(8)
C11 N1 1.490(7)
C11 C12 1.499(9)
N1 C10 1.494(7)
N2 C12 1.464(8)
N2 C13 1.467(8)
C13 C14 1.501(9)
C5 C6 1.409(9)
C5 C4 1.424(9)
C5 C10 1.484(9)
C6 C7 1.389(9)
C6 C9 1.530(10)
C16 C21 1.378(10)
C16 C17 1.412(10)
C16 C15 1.516(9)
C21 C20 1.397(9)
C21 C22 1.524(11)
C4 C3 1.387(12)
C4 C8 1.490(11)
C7 C2 1.383(12)
C17 C18 1.380(10)
C17 C23 1.499(11)
C3 C2 1.368(13)
C20 C19 1.375(11)
C19 C18 1.379(11)
C19 C24 1.525(11)
C1 C2 1.509(11)
